data_7023419
loop_
_publ_author_name
'Arikawa, Yasuhiro'
'Ikeda, Ayumi'
'Matsumoto, Naoki'
'Umakoshi, Keisuke'

_publ_section_title
;
 Reactivity of a nitrosyl ligand on dinuclear ruthenium
 hydrotris(pyrazolyl)borato complexes toward a NO molecule.
;
_journal_issue 32
_journal_name_full 'Dalton transactions (Cambridge, England : 2003)'
_journal_page_first 11626
_journal_page_last 11631
_journal_paper_doi 10.1039/c3dt51319j
_journal_volume 42
_journal_year 2013
_chemical_formula_moiety 'C24 H30 B3 Cl3 F4 N14 O Ru2'
_chemical_formula_sum 'C24 H30 B3 Cl3 F4 N14 O Ru2'
_chemical_formula_weight 947.52
_space_group_IT_number 11
_symmetry_cell_setting monoclinic
_symmetry_Int_Tables_number 11
_symmetry_space_group_name_Hall '-P 2yb'
_symmetry_space_group_name_H-M 'P 1 21/m 1'
_atom_sites_solution_hydrogens geom
_atom_sites_solution_primary direct
_atom_sites_solution_secondary difmap
_cell_angle_alpha 90.0000
_cell_angle_beta 100.519(3)
_cell_angle_gamma 90.0000
_cell_formula_units_Z 2
_cell_length_a 9.2986(15)
_cell_length_b 14.618(3)
_cell_length_c 13.390(3)
_cell_measurement_reflns_used 5689
_cell_measurement_temperature 93
_cell_measurement_theta_max 27.49
_cell_measurement_theta_min 3.19
_cell_volume 1789.5(6)
_computing_cell_refinement CrystalClear
_computing_data_collection 'CrystalClear (Rigaku Inc., 2008)'
_computing_data_reduction CrystalClear
_computing_molecular_graphics 'CrystalStructure 4.0'
_computing_publication_material 'CrystalStructure 4.0 (Rigaku, 2010)'
_computing_structure_refinement 'SHELXL97 (Sheldrick, 2008)'
_computing_structure_solution 'Il Milione (Burla, et al., 2007)'
_diffrn_ambient_temperature 93
_diffrn_detector_area_resol_mean 7.111
_diffrn_measured_fraction_theta_full 0.994
_diffrn_measured_fraction_theta_max 0.994
_diffrn_measurement_device_type 'Rigaku Saturn724'
_diffrn_measurement_method \w
_diffrn_radiation_type 'Mo K\a'
_diffrn_radiation_wavelength 0.71075
_diffrn_reflns_av_R_equivalents 0.0258
_diffrn_reflns_limit_h_max 12
_diffrn_reflns_limit_h_min -11
_diffrn_reflns_limit_k_max 18
_diffrn_reflns_limit_k_min -18
_diffrn_reflns_limit_l_max 17
_diffrn_reflns_limit_l_min -17
_diffrn_reflns_number 14890
_diffrn_reflns_theta_full 27.46
_diffrn_reflns_theta_max 27.47
_diffrn_standards_number 0
_exptl_absorpt_coefficient_mu 1.133
_exptl_absorpt_correction_T_max 0.956
_exptl_absorpt_correction_T_min 0.879
_exptl_absorpt_correction_type multi-scan
_exptl_absorpt_process_details 'REQAB (Rigaku, 1998)'
_exptl_crystal_colour darkBrown
_exptl_crystal_density_diffrn 1.758
_exptl_crystal_density_method 'not measured'
_exptl_crystal_description block
_exptl_crystal_F_000 940.00
_exptl_crystal_size_max 0.150
_exptl_crystal_size_mid 0.070
_exptl_crystal_size_min 0.040
_refine_diff_density_max 2.820
_refine_diff_density_min -1.110
_refine_ls_extinction_method none
_refine_ls_goodness_of_fit_ref 1.044
_refine_ls_hydrogen_treatment constr
_refine_ls_number_parameters 257
_refine_ls_number_reflns 4230
_refine_ls_number_restraints 0
_refine_ls_R_factor_gt 0.0422
_refine_ls_shift/su_max 0.000
_refine_ls_structure_factor_coef Fsqd
_refine_ls_weighting_details 'w = 1/[\s^2^(Fo^2^)+(0.0617P)^2^+4.5419P] where P=(Fo^2^+2Fc^2^)/3'
_refine_ls_weighting_scheme calc
_refine_ls_wR_factor_ref 0.1125
_reflns_number_gt 3692
_reflns_number_total 4230
_reflns_threshold_expression F^2^>2.0\s(F^2^)
_cod_data_source_file c3dt51319j.txt
_cod_data_source_block 1051b
_cod_original_cell_volume 1789.5(5)
_cod_database_code 7023419

loop_
_symmetry_equiv_pos_site_id
_symmetry_equiv_pos_as_xyz
1 +X,+Y,+Z
2 -X,1/2+Y,-Z
3 -X,-Y,-Z
4 +X,1/2-Y,+Z

loop_
_atom_site_label
_atom_site_type_symbol
_atom_site_fract_x
_atom_site_fract_y
_atom_site_fract_z
_atom_site_U_iso_or_equiv
_atom_site_adp_type
_atom_site_occupancy
_atom_site_symmetry_multiplicity
_atom_site_calc_flag
_atom_site_refinement_flags
Ru1 Ru 0.59849(3) 0.141928(17) 0.78166(2) 0.01677(11) Uani 1.0 4 d .
Cl1 Cl 0.50084(13) 0.2500 0.89191(9) 0.0204(3) Uani 1.0 2 d .
Cl2 Cl 0.2181(2) -0.2500 0.84592(14) 0.0490(5) Uani 1.0 2 d .
Cl3 Cl -0.0421(3) -0.39968(18) 0.85406(17) 0.0422(5) Uani 0.5000 4 d .
F1 F 1.1556(4) 0.2500 0.4863(3) 0.0390(9) Uani 1.0 2 d .
F2 F 0.9985(4) 0.2500 0.5986(3) 0.0374(8) Uani 1.0 2 d .
F3 F 0.9461(4) 0.1710(3) 0.4532(3) 0.0694(11) Uani 1.0 4 d .
O1 O 0.5599(4) 0.2500 0.6901(3) 0.0194(7) Uani 1.0 2 d .
N2 N 0.6783(4) 0.0584(2) 0.6846(3) 0.0219(6) Uani 1.0 4 d .
N3 N 0.6399(4) -0.0316(3) 0.6794(3) 0.0264(7) Uani 1.0 4 d .
N4 N 0.6411(4) 0.0417(2) 0.8854(2) 0.0199(6) Uani 1.0 4 d .
N5 N 0.6058(4) -0.0463(2) 0.8592(3) 0.0235(7) Uani 1.0 4 d .
N6 N 0.3983(3) 0.0798(2) 0.7328(2) 0.0204(6) Uani 1.0 4 d .
N7 N 0.3929(4) -0.0125(3) 0.7233(3) 0.0239(7) Uani 1.0 4 d .
N8 N 0.7956(4) 0.20297(19) 0.8301(2) 0.0195(6) Uani 1.0 4 d .
C1 C 0.7678(4) 0.0737(3) 0.6181(3) 0.0268(8) Uani 1.0 4 d .
C2 C 0.7875(5) -0.0078(4) 0.5693(3) 0.0339(10) Uani 1.0 4 d .
C3 C 0.7070(5) -0.0724(3) 0.6096(3) 0.0344(10) Uani 1.0 4 d .
C4 C 0.6963(4) 0.0416(3) 0.9857(3) 0.0256(8) Uani 1.0 4 d .
C5 C 0.6963(5) -0.0470(3) 1.0231(3) 0.0336(9) Uani 1.0 4 d .
C6 C 0.6384(5) -0.0998(3) 0.9414(4) 0.0348(10) Uani 1.0 4 d .
C7 C 0.2609(4) 0.1103(3) 0.7110(3) 0.0249(8) Uani 1.0 4 d .
C8 C 0.1654(5) 0.0371(3) 0.6873(3) 0.0313(9) Uani 1.0 4 d .
C9 C 0.2524(5) -0.0387(3) 0.6958(3) 0.0332(10) Uani 1.0 4 d .
C10 C 0.9342(4) 0.1748(3) 0.8579(3) 0.0232(7) Uani 1.0 4 d .
C11 C 1.0261(6) 0.2500 0.8768(4) 0.0266(11) Uani 1.0 2 d .
C12 C 0.5024(6) 0.2500 0.5851(4) 0.0229(10) Uani 1.0 2 d .
C13 C 0.0247(16) -0.2231(9) 0.8142(16) 0.095(6) Uani 0.5000 4 d .
C14 C -0.0618(16) -0.2966(11) 0.7750(12) 0.079(5) Uani 0.5000 4 d .
B1 B 0.5355(6) -0.0677(3) 0.7473(4) 0.0290(10) Uani 1.0 4 d .
B2 B 1.0103(7) 0.2500 0.4966(5) 0.0269(13) Uani 1.0 2 d .
H1 H 0.5168 -0.1347 0.7368 0.0348 Uiso 1.0 4 calc R
H2 H 0.8105 0.1308 0.6064 0.0322 Uiso 1.0 4 calc R
H3 H 0.8450 -0.0172 0.5183 0.0406 Uiso 1.0 4 calc R
H4 H 0.6996 -0.1352 0.5915 0.0413 Uiso 1.0 4 calc R
H5 H 0.7301 0.0941 1.0248 0.0307 Uiso 1.0 4 calc R
H6 H 0.7295 -0.0667 1.0910 0.0403 Uiso 1.0 4 calc R
H7 H 0.6237 -0.1641 0.9427 0.0418 Uiso 1.0 4 calc R
H8 H 0.2326 0.1727 0.7116 0.0299 Uiso 1.0 4 calc R
H9 H 0.0618 0.0393 0.6690 0.0376 Uiso 1.0 4 calc R
H10 H 0.2193 -0.0999 0.6843 0.0398 Uiso 1.0 4 calc R
H11 H 0.9649 0.1127 0.8637 0.0278 Uiso 1.0 4 calc R
H12 H 1.1293 0.2500 0.8981 0.0319 Uiso 1.0 2 calc R
H13 H 0.4914 0.1868 0.5604 0.0275 Uiso 0.5000 4 calc R
H14 H 0.5691 0.2830 0.5490 0.0275 Uiso 0.5000 4 calc R
H15 H 0.4067 0.2802 0.5729 0.0275 Uiso 0.5000 4 calc R

loop_
_atom_site_aniso_label
_atom_site_aniso_U_11
_atom_site_aniso_U_22
_atom_site_aniso_U_33
_atom_site_aniso_U_12
_atom_site_aniso_U_13
_atom_site_aniso_U_23
Ru1 0.01827(16) 0.01349(15) 0.01850(15) -0.00074(9) 0.00324(10) 0.00067(10)
Cl1 0.0249(6) 0.0174(6) 0.0197(6) 0.0000 0.0057(5) 0.0000
Cl2 0.0504(11) 0.0412(9) 0.0497(10) 0.0000 -0.0064(8) 0.0000
Cl3 0.0334(12) 0.0549(14) 0.0380(11) -0.0126(10) 0.0056(9) 0.0016(10)
F1 0.032(2) 0.039(2) 0.049(3) 0.0000 0.0141(16) 0.0000
F2 0.044(3) 0.043(2) 0.0267(17) 0.0000 0.0089(15) 0.0000
F3 0.062(3) 0.082(3) 0.067(2) -0.0400(19) 0.0183(17) -0.043(2)
O1 0.0198(18) 0.0173(17) 0.0203(17) 0.0000 0.0012(13) 0.0000
N2 0.0234(16) 0.0226(15) 0.0198(14) 0.0000(12) 0.0039(11) 0.0016(12)
N3 0.0347(18) 0.0255(17) 0.0186(15) 0.0032(13) 0.0040(13) -0.0061(12)
N4 0.0229(15) 0.0181(14) 0.0187(14) 0.0010(11) 0.0040(11) -0.0006(11)
N5 0.0345(18) 0.0140(14) 0.0227(15) -0.0011(12) 0.0072(13) 0.0013(12)
N6 0.0248(16) 0.0191(14) 0.0171(13) -0.0041(12) 0.0033(11) -0.0005(12)
N7 0.0283(17) 0.0198(15) 0.0229(15) -0.0086(12) 0.0033(12) -0.0043(12)
N8 0.0200(15) 0.0158(15) 0.0217(14) 0.0007(11) 0.0015(11) 0.0006(12)
C1 0.0266(19) 0.034(2) 0.0206(17) 0.0033(16) 0.0064(14) 0.0012(16)
C2 0.031(3) 0.048(3) 0.0229(19) 0.0055(19) 0.0072(16) -0.0067(18)
C3 0.040(3) 0.035(3) 0.0264(19) 0.0074(18) 0.0019(17) -0.0137(17)
C4 0.028(2) 0.030(2) 0.0192(17) 0.0034(15) 0.0050(14) -0.0012(15)
C5 0.044(3) 0.034(3) 0.0248(19) 0.0092(19) 0.0106(17) 0.0111(17)
C6 0.050(3) 0.024(2) 0.033(2) 0.0022(18) 0.0136(19) 0.0096(17)
C7 0.0221(19) 0.031(2) 0.0200(17) 0.0000(15) 0.0007(14) 0.0012(15)
C8 0.025(2) 0.043(3) 0.0247(19) -0.0102(17) 0.0016(15) -0.0007(17)
C9 0.039(3) 0.033(3) 0.0264(19) -0.0182(18) 0.0021(17) -0.0038(17)
C10 0.0235(19) 0.0209(18) 0.0254(18) 0.0047(14) 0.0049(14) 0.0018(15)
C11 0.021(3) 0.030(3) 0.028(3) 0.0000 0.001(2) 0.0000
C12 0.029(3) 0.021(3) 0.019(3) 0.0000 0.005(2) 0.0000
C13 0.045(8) 0.047(9) 0.188(17) 0.003(5) 0.007(9) 0.041(9)
C14 0.056(8) 0.079(10) 0.091(10) -0.021(7) -0.015(8) 0.014(8)
B1 0.044(3) 0.0150(19) 0.029(2) -0.0045(18) 0.0095(19) -0.0063(16)
B2 0.027(4) 0.026(3) 0.027(3) 0.0000 0.004(3) 0.0000

loop_
_atom_type_symbol
_atom_type_description
_atom_type_scat_dispersion_real
_atom_type_scat_dispersion_imag
_atom_type_scat_source
C C 0.0033 0.0016
;
International Tables for Crystallography
(1992, Vol. C, Tables 4.2.6.8 and 6.1.1.4)
;
H H 0.0000 0.0000
;
International Tables for Crystallography
(1992, Vol. C, Table 6.1.1.4)
;
N N 0.0061 0.0033
;
International Tables for Crystallography
(1992, Vol. C, Tables 4.2.6.8 and 6.1.1.4)
;
B B 0.0013 0.0007
;
International Tables for Crystallography
(1992, Vol. C, Tables 4.2.6.8 and 6.1.1.4)
;
Cl Cl 0.1484 0.1585
;
International Tables for Crystallography
(1992, Vol. C, Tables 4.2.6.8 and 6.1.1.4)
;
F F 0.0171 0.0103
;
International Tables for Crystallography
(1992, Vol. C, Tables 4.2.6.8 and 6.1.1.4)
;
Ru Ru -1.2594 0.8363
;
International Tables for Crystallography
(1992, Vol. C, Tables 4.2.6.8 and 6.1.1.4)
;
O O 0.0106 0.0060
;
International Tables for Crystallography
(1992, Vol. C, Tables 4.2.6.8 and 6.1.1.4)
;

loop_
_geom_angle_atom_site_label_1
_geom_angle_atom_site_label_2
_geom_angle_atom_site_label_3
_geom_angle
_geom_angle_publ_flag
_geom_angle_site_symmetry_1
_geom_angle_site_symmetry_3
Ru1 Ru1 Cl1 49.79(3) yes 4_555 .
Ru1 Ru1 O1 37.52(9) yes 4_555 .
Ru1 Ru1 N2 127.17(9) yes 4_555 .
Ru1 Ru1 N4 136.84(9) yes 4_555 .
Ru1 Ru1 N6 116.05(9) yes 4_555 .
Ru1 Ru1 N8 64.00(8) yes 4_555 .
Cl1 Ru1 O1 79.30(11) yes . .
Cl1 Ru1 N2 176.72(9) yes . .
Cl1 Ru1 N4 95.83(9) yes . .
Cl1 Ru1 N6 93.59(9) yes . .
Cl1 Ru1 N8 86.35(9) yes . .
O1 Ru1 N2 97.43(14) yes . .
O1 Ru1 N4 174.35(13) yes . .
O1 Ru1 N6 95.90(13) yes . .
O1 Ru1 N8 84.21(13) yes . .
N2 Ru1 N4 87.43(13) yes . .
N2 Ru1 N6 86.92(12) yes . .
N2 Ru1 N8 93.15(12) yes . .
N4 Ru1 N6 87.22(12) yes . .
N4 Ru1 N8 92.66(12) yes . .
N6 Ru1 N8 179.86(12) yes . .
Ru1 Cl1 Ru1 80.41(5) yes . 4_555
C13 Cl2 C13 25.0(6) yes . 4_545
C13 Cl3 C14 27.4(7) yes 4_545 .
Ru1 O1 Ru1 104.97(18) yes . 4_555
Ru1 O1 C12 127.35(9) yes . .
Ru1 O1 C12 127.35(9) yes 4_555 .
Ru1 N2 N3 119.5(3) yes . .
Ru1 N2 C1 132.1(3) yes . .
N3 N2 C1 108.4(4) yes . .
N2 N3 C3 108.1(4) yes . .
N2 N3 B1 119.3(4) yes . .
C3 N3 B1 132.6(4) yes . .
Ru1 N4 N5 120.3(2) yes . .
Ru1 N4 C4 133.0(3) yes . .
N5 N4 C4 106.6(3) yes . .
N4 N5 C6 109.5(3) yes . .
N4 N5 B1 118.7(3) yes . .
C6 N5 B1 131.9(4) yes . .
Ru1 N6 N7 118.8(3) yes . .
Ru1 N6 C7 133.9(3) yes . .
N7 N6 C7 107.1(3) yes . .
N6 N7 C9 109.0(3) yes . .
N6 N7 B1 119.2(3) yes . .
C9 N7 B1 131.7(4) yes . .
Ru1 N8 N8 116.0(2) yes . 4_555
Ru1 N8 C10 135.9(3) yes . .
N8 N8 C10 107.9(3) yes 4_555 .
N2 C1 C2 108.7(4) yes . .
C1 C2 C3 106.0(4) yes . .
N3 C3 C2 108.8(4) yes . .
N4 C4 C5 109.7(4) yes . .
C4 C5 C6 105.2(4) yes . .
N5 C6 C5 109.0(4) yes . .
N6 C7 C8 109.8(4) yes . .
C7 C8 C9 105.1(4) yes . .
N7 C9 C8 108.8(4) yes . .
N8 C10 C11 109.7(4) yes . .
C10 C11 C10 104.8(4) yes . 4_555
Cl2 C13 Cl3 118.3(8) yes . 4_545
Cl2 C13 C13 77.5(15) yes . 4_545
Cl2 C13 C14 113.8(10) yes . .
Cl2 C13 C14 158(3) yes . 4_545
Cl3 C13 C13 154(3) yes 4_545 4_545
Cl3 C13 C14 127.5(11) yes 4_545 .
Cl3 C13 C14 65.9(13) yes 4_545 4_545
C13 C13 C14 39.2(14) yes 4_545 .
C13 C13 C14 108(2) yes 4_545 4_545
C14 C13 C14 69.0(14) yes . 4_545
Cl3 C14 C13 115.3(12) yes . .
Cl3 C14 C13 86.7(14) yes . 4_545
Cl3 C14 C14 145.3(13) yes . 4_545
C13 C14 C13 32.5(11) yes . 4_545
C13 C14 C14 39.2(9) yes . 4_545
C13 C14 C14 71.8(14) yes 4_545 4_545
N3 B1 N5 107.5(4) yes . .
N3 B1 N7 108.0(3) yes . .
N5 B1 N7 107.0(4) yes . .
F1 B2 F2 110.6(5) yes . .
F1 B2 F3 108.3(4) yes . .
F1 B2 F3 108.3(4) yes . 4_555
F2 B2 F3 108.0(4) yes . .
F2 B2 F3 108.0(4) yes . 4_555
F3 B2 F3 113.7(5) yes . 4_555
N2 C1 H2 125.653 no . .
C2 C1 H2 125.649 no . .
C1 C2 H3 127.001 no . .
C3 C2 H3 127.005 no . .
N3 C3 H4 125.594 no . .
C2 C3 H4 125.600 no . .
N4 C4 H5 125.162 no . .
C5 C4 H5 125.161 no . .
C4 C5 H6 127.381 no . .
C6 C5 H6 127.381 no . .
N5 C6 H7 125.503 no . .
C5 C6 H7 125.506 no . .
N6 C7 H8 125.081 no . .
C8 C7 H8 125.082 no . .
C7 C8 H9 127.434 no . .
C9 C8 H9 127.427 no . .
N7 C9 H10 125.575 no . .
C8 C9 H10 125.578 no . .
N8 C10 H11 125.161 no . .
C11 C10 H11 125.165 no . .
C10 C11 H12 127.576 no . .
C10 C11 H12 127.576 no 4_555 .
O1 C12 H13 109.473 no . .
O1 C12 H13 109.473 no . 4_555
O1 C12 H14 109.479 no . .
O1 C12 H14 109.479 no . 4_555
O1 C12 H15 109.466 no . .
O1 C12 H15 109.466 no . 4_555
H13 C12 H13 140.956 no . 4_555
H13 C12 H14 109.489 no . .
H13 C12 H14 53.604 no . 4_555
H13 C12 H15 109.454 no . .
H13 C12 H15 58.888 no . 4_555
H13 C12 H14 53.604 no 4_555 .
H13 C12 H14 109.489 no 4_555 4_555
H13 C12 H15 58.888 no 4_555 .
H13 C12 H15 109.454 no 4_555 4_555
H14 C12 H14 58.914 no . 4_555
H14 C12 H15 109.466 no . .
H14 C12 H15 140.952 no . 4_555
H14 C12 H15 140.952 no 4_555 .
H14 C12 H15 109.466 no 4_555 4_555
H15 C12 H15 53.589 no . 4_555
N3 B1 H1 111.373 no . .
N5 B1 H1 111.372 no . .
N7 B1 H1 111.367 no . .
C12 H13 H14 63.181 no . 4_555
C12 H13 H15 60.568 no . 4_555
H14 H13 H15 119.996 no 4_555 4_555
C12 H14 H13 63.216 no . 4_555
C12 H14 H14 60.543 no . 4_555
H13 H14 H14 120.004 no 4_555 4_555
C12 H15 H13 60.545 no . 4_555
C12 H15 H15 63.205 no . 4_555
H13 H15 H15 119.999 no 4_555 4_555

loop_
_geom_bond_atom_site_label_1
_geom_bond_atom_site_label_2
_geom_bond_distance
_geom_bond_publ_flag
_geom_bond_site_symmetry_2
Ru1 Ru1 3.1596(6) yes 4_555
Ru1 Cl1 2.4473(11) yes .
Ru1 O1 1.992(3) yes .
Ru1 N2 2.021(4) yes .
Ru1 N4 2.008(3) yes .
Ru1 N6 2.067(3) yes .
Ru1 N8 2.035(3) yes .
Cl2 C13 1.814(14) yes .
Cl2 C13 1.814(14) yes 4_545
Cl3 C13 2.004(14) yes 4_545
Cl3 C14 1.832(16) yes .
F1 B2 1.383(8) yes .
F2 B2 1.390(8) yes .
F3 B2 1.379(5) yes .
O1 C12 1.410(7) yes .
N2 N3 1.362(5) yes .
N2 C1 1.344(6) yes .
N3 C3 1.353(6) yes .
N3 B1 1.540(7) yes .
N4 N5 1.358(5) yes .
N4 C4 1.347(5) yes .
N5 C6 1.339(6) yes .
N5 B1 1.554(6) yes .
N6 N7 1.356(5) yes .
N6 C7 1.333(5) yes .
N7 C9 1.347(6) yes .
N7 B1 1.535(6) yes .
N8 N8 1.375(4) yes 4_555
N8 C10 1.339(5) yes .
C1 C2 1.387(7) yes .
C2 C3 1.375(7) yes .
C4 C5 1.389(6) yes .
C5 C6 1.367(6) yes .
C7 C8 1.391(6) yes .
C8 C9 1.364(7) yes .
C10 C11 1.387(5) yes .
C13 C13 0.785(18) yes 4_545
C13 C14 1.39(2) yes .
C13 C14 0.92(2) yes 4_545
C14 C14 1.36(3) yes 4_545
C1 H2 0.950 no .
C2 H3 0.950 no .
C3 H4 0.950 no .
C4 H5 0.950 no .
C5 H6 0.950 no .
C6 H7 0.950 no .
C7 H8 0.950 no .
C8 H9 0.950 no .
C9 H10 0.950 no .
C10 H11 0.950 no .
C11 H12 0.950 no .
C12 H13 0.980 no .
C12 H13 0.980 no 4_555
C12 H14 0.980 no .
C12 H14 0.980 no 4_555
C12 H15 0.980 no .
C12 H15 0.980 no 4_555
B1 H1 1.000 no .
H13 H14 0.884 no 4_555
H13 H15 0.964 no 4_555
H14 H14 0.964 no 4_555
H15 H15 0.884 no 4_555

loop_
_geom_contact_atom_site_label_1
_geom_contact_atom_site_label_2
_geom_contact_distance
_geom_contact_publ_flag
_geom_contact_site_symmetry_2
Ru1 B1 3.138(5) no .
Cl1 N4 3.320(3) no 4_555
Cl1 N6 3.301(3) no 4_555
Cl1 N8 3.082(4) no 4_555
Cl2 Cl3 3.279(3) no .
O1 N2 3.015(4) no 4_555
O1 N6 3.014(4) no 4_555
O1 N8 2.700(5) no 4_555
O1 C1 3.463(5) no .
O1 C1 3.463(5) no 4_555
O1 C7 3.502(5) no .
O1 C7 3.502(5) no 4_555
N2 N5 2.973(5) no .
N2 N7 2.981(5) no .
N2 C10 3.454(5) no .
N2 C12 3.391(4) no .
N3 N4 2.958(5) no .
N3 N6 2.966(5) no .
N4 N7 2.973(4) no .
N4 C10 3.423(5) no .
N5 N6 2.966(4) no .
N6 C12 3.426(5) no .
N7 C6 3.597(5) no .
N8 C1 3.382(5) no .
N8 C4 3.385(5) no .
C1 C12 3.540(6) no .
Cl1 C6 3.540(5) no 2_657
Cl1 C6 3.540(5) no 3_657
Cl3 N3 3.563(4) no 4_445
Cl3 N5 3.381(4) no 4_445
Cl3 C6 3.386(6) no 4_445
F1 C3 3.260(6) no 2_756
F1 C3 3.260(6) no 3_756
F1 C12 3.254(7) no 1_655
F1 C14 3.514(16) no 2_656
F1 C14 3.514(16) no 3_656
F2 C1 3.394(5) no .
F2 C1 3.394(5) no 4_555
F2 C7 3.324(5) no 1_655
F2 C7 3.324(5) no 4_655
F2 C8 3.582(5) no 1_655
F2 C8 3.582(5) no 4_655
F3 C1 3.315(6) no .
F3 C2 3.502(6) no .
F3 C2 3.491(6) no 3_756
F3 C9 3.128(6) no 3_656
F3 C14 3.451(17) no 2_656
N3 Cl3 3.563(4) no 4_645
N4 C5 3.571(6) no 3_657
N5 Cl3 3.381(4) no 4_645
N6 C5 3.569(6) no 3_657
C1 F2 3.394(5) no .
C1 F3 3.315(6) no .
C2 F3 3.502(6) no .
C2 F3 3.491(6) no 3_756
C2 C8 3.567(6) no 3_656
C2 C9 3.566(6) no 3_656
C3 F1 3.260(6) no 2_746
C3 C14 3.384(15) no 4_645
C4 C6 3.532(7) no 3_657
C5 N4 3.571(6) no 3_657
C5 N6 3.569(6) no 3_657
C6 Cl1 3.540(5) no 2_647
C6 Cl3 3.386(6) no 4_645
C6 C4 3.532(7) no 3_657
C7 F2 3.324(5) no 1_455
C8 F2 3.582(5) no 1_455
C8 C2 3.567(6) no 3_656
C9 F3 3.128(6) no 3_656
C9 C2 3.566(6) no 3_656
C12 F1 3.254(7) no 1_455
C14 F1 3.514(16) no 2_646
C14 F3 3.451(17) no 2_646
C14 C3 3.384(15) no 4_445
Ru1 H2 3.3330 no .
Ru1 H5 3.3366 no .
Ru1 H8 3.3898 no .
Ru1 H11 3.4105 no .
Ru1 H13 3.0200 no .
Ru1 H14 3.2676 no 4_555
Ru1 H15 3.2353 no 4_555
Cl1 H5 3.3945 no .
Cl1 H5 3.3945 no 4_555
Cl1 H8 3.3357 no .
Cl1 H8 3.3357 no 4_555
O1 H2 3.2671 no .
O1 H2 3.2671 no 4_555
O1 H8 3.3076 no .
O1 H8 3.3076 no 4_555
N2 H1 3.3307 no .
N2 H3 3.1365 no .
N2 H4 3.1135 no .
N2 H11 3.3396 no .
N2 H13 2.8729 no .
N2 H14 3.0056 no 4_555
N2 H15 3.5778 no 4_555
N3 H2 3.1103 no .
N3 H3 3.1361 no .
N4 H1 3.3327 no .
N4 H6 3.1533 no .
N4 H7 3.1160 no .
N4 H11 3.2475 no .
N5 H5 3.0864 no .
N5 H6 3.1217 no .
N6 H1 3.3210 no .
N6 H9 3.1454 no .
N6 H10 3.1147 no .
N6 H13 3.0415 no .
N6 H15 2.9720 no 4_555
N7 H8 3.0806 no .
N7 H9 3.1249 no .
N8 H2 3.2029 no .
N8 H5 3.2060 no .
N8 H11 3.1111 no 4_555
N8 H12 3.1463 no .
C1 H4 3.1260 no .
C1 H11 3.5076 no .
C1 H13 3.0352 no .
C1 H14 2.8353 no 4_555
C3 H1 2.8206 no .
C3 H2 3.1249 no .
C4 H7 3.1115 no .
C4 H11 3.3877 no .
C6 H1 2.8129 no .
C6 H5 3.1078 no .
C7 H8 3.1830 no 4_555
C7 H10 3.1102 no .
C7 H13 3.3890 no .
C7 H15 3.5128 no .
C7 H15 2.9547 no 4_555
C9 H1 2.7966 no .
C9 H8 3.1055 no .
C10 H2 3.4150 no .
C10 H5 3.3968 no .
C10 H11 3.1183 no 4_555
C11 H11 2.0842 no 4_555
C12 H2 3.3203 no .
C12 H2 3.3203 no 4_555
C12 H8 3.4627 no .
C12 H8 3.4627 no 4_555
B1 H4 2.9699 no .
B1 H7 2.9527 no .
B1 H10 2.9445 no .
H1 H4 2.8077 no .
H1 H7 2.7875 no .
H1 H10 2.7738 no .
H2 H2 3.4843 no 4_555
H2 H3 2.5125 no .
H2 H11 3.4923 no .
H2 H13 3.0308 no .
H2 H14 3.1538 no .
H2 H14 2.5669 no 4_555
H3 H4 2.4998 no .
H5 H6 2.5129 no .
H5 H11 3.3487 no .
H6 H7 2.4952 no .
H8 H8 2.2596 no 4_555
H8 H9 2.5142 no .
H8 H13 3.4217 no .
H8 H15 3.1041 no .
H8 H15 2.7638 no 4_555
H9 H10 2.4945 no .
H11 H12 2.5136 no .
Cl1 H6 3.4633 no 2_657
Cl1 H6 3.4633 no 3_657
Cl1 H7 2.9599 no 2_657
Cl1 H7 2.9599 no 3_657
Cl1 H12 3.4705 no 1_455
Cl2 H5 2.8495 no 2_647
Cl2 H5 2.8495 no 3_657
Cl2 H10 3.0831 no .
Cl2 H10 3.0831 no 4_545
Cl3 H5 3.0553 no 2_647
Cl3 H9 3.4800 no 4_545
Cl3 H11 3.1174 no 4_445
F1 H3 3.4039 no 2_756
F1 H3 3.4039 no 3_756
F1 H4 2.4948 no 2_756
F1 H4 2.4948 no 3_756
F1 H8 3.1785 no 1_655
F1 H8 3.1785 no 4_655
F1 H13 3.2336 no 1_655
F1 H13 3.2336 no 4_655
F1 H15 2.4501 no 1_655
F1 H15 2.4501 no 4_655
F2 H2 2.4838 no .
F2 H2 2.4838 no 4_555
F2 H8 2.6652 no 1_655
F2 H8 2.6652 no 4_655
F2 H9 3.2434 no 1_655
F2 H9 3.2434 no 4_655
F3 H2 2.6633 no .
F3 H3 3.0847 no .
F3 H3 2.9505 no 3_756
F3 H4 3.4929 no 3_756
F3 H9 3.4764 no 1_655
F3 H9 3.4772 no 3_656
F3 H10 2.4082 no 3_656
N4 H6 3.5365 no 3_657
N6 H6 2.8350 no 3_657
N7 H3 3.5961 no 3_656
N7 H6 3.1390 no 3_657
C1 H9 2.7404 no 1_655
C2 H9 2.7422 no 1_655
C3 H13 3.1389 no 3_656
C3 H15 3.2852 no 2_646
C5 H11 3.3760 no 3_757
C5 H12 3.4522 no 2_747
C6 H5 3.5386 no 3_657
C6 H7 3.4546 no 4_545
C6 H12 3.5227 no 2_747
C7 H3 3.3387 no 3_656
C7 H6 2.7118 no 3_657
C8 H2 3.5546 no 1_455
C8 H3 3.4873 no 1_455
C8 H3 2.7521 no 3_656
C8 H6 2.9828 no 3_657
C8 H11 3.4478 no 1_455
C9 H3 2.9596 no 3_656
C9 H6 3.2212 no 3_657
C10 H6 3.4585 no 3_757
C10 H9 3.5806 no 1_655
C11 H6 3.4885 no 2_757
C11 H6 3.4885 no 3_757
C11 H8 3.3776 no 1_655
C11 H8 3.3776 no 4_655
C12 H4 3.2114 no 2_656
C12 H4 3.2114 no 3_656
C13 H5 3.4072 no 3_657
C13 H10 3.2704 no .
C14 H4 3.1556 no 4_445
C14 H10 3.4284 no 4_545
B2 H2 3.1059 no .
B2 H2 3.1059 no 4_555
B2 H4 3.5557 no 2_756
B2 H4 3.5557 no 3_756
B2 H8 3.4156 no 1_655
B2 H8 3.4156 no 4_655
H1 H1 3.3715 no 4_545
H2 F2 2.4838 no .
H2 F3 2.6633 no .
H2 C8 3.5546 no 1_655
H2 B2 3.1059 no .
H2 H9 2.6903 no 1_655
H3 F1 3.4039 no 2_746
H3 F3 3.0847 no .
H3 F3 2.9505 no 3_756
H3 N7 3.5961 no 3_656
H3 C7 3.3387 no 3_656
H3 C8 3.4873 no 1_655
H3 C8 2.7521 no 3_656
H3 C9 2.9596 no 3_656
H3 H3 3.0531 no 3_756
H3 H9 2.7081 no 1_655
H3 H9 2.8184 no 3_656
H3 H10 3.1710 no 3_656
H4 F1 2.4948 no 2_746
H4 F3 3.4929 no 3_756
H4 C12 3.2114 no 2_646
H4 C14 3.1556 no 4_645
H4 B2 3.5557 no 2_746
H4 H4 3.3551 no 4_545
H4 H13 3.5694 no 2_646
H4 H13 2.5578 no 3_656
H4 H14 3.0812 no 2_646
H4 H14 3.5675 no 3_656
H4 H15 2.5607 no 2_646
H4 H15 3.0858 no 3_656
H5 Cl2 2.8495 no 2_657
H5 Cl3 3.0553 no 2_657
H5 C6 3.5386 no 3_657
H5 C13 3.4072 no 3_657
H5 H7 3.5473 no 3_657
H6 Cl1 3.4633 no 2_647
H6 N4 3.5365 no 3_657
H6 N6 2.8350 no 3_657
H6 N7 3.1390 no 3_657
H6 C7 2.7118 no 3_657
H6 C8 2.9828 no 3_657
H6 C9 3.2212 no 3_657
H6 C10 3.4585 no 3_757
H6 C11 3.4885 no 2_747
H6 H8 3.0277 no 3_657
H6 H9 3.4602 no 3_657
H6 H11 2.8749 no 3_757
H6 H12 2.9751 no 2_747
H7 Cl1 2.9599 no 2_647
H7 C6 3.4546 no 4_545
H7 H5 3.5473 no 3_657
H7 H7 2.5122 no 4_545
H7 H12 3.1002 no 2_747
H8 F1 3.1785 no 1_455
H8 F2 2.6652 no 1_455
H8 C11 3.3776 no 1_455
H8 B2 3.4156 no 1_455
H8 H6 3.0277 no 3_657
H8 H12 3.0513 no 1_455
H9 Cl3 3.4800 no 4_545
H9 F2 3.2434 no 1_455
H9 F3 3.4764 no 1_455
H9 F3 3.4772 no 3_656
H9 C1 2.7404 no 1_455
H9 C2 2.7422 no 1_455
H9 C10 3.5806 no 1_455
H9 H2 2.6903 no 1_455
H9 H3 2.7081 no 1_455
H9 H3 2.8184 no 3_656
H9 H6 3.4602 no 3_657
H9 H11 3.1009 no 1_455
H10 Cl2 3.0831 no .
H10 F3 2.4082 no 3_656
H10 C13 3.2704 no .
H10 C14 3.4284 no 4_545
H10 H3 3.1710 no 3_656
H11 Cl3 3.1174 no 4_645
H11 C5 3.3760 no 3_757
H11 C8 3.4478 no 1_655
H11 H6 2.8749 no 3_757
H11 H9 3.1009 no 1_655
H12 Cl1 3.4705 no 1_655
H12 C5 3.4522 no 2_757
H12 C5 3.4522 no 3_757
H12 C6 3.5227 no 2_757
H12 C6 3.5227 no 3_757
H12 H6 2.9751 no 2_757
H12 H6 2.9751 no 3_757
H12 H7 3.1002 no 2_757
H12 H7 3.1002 no 3_757
H12 H8 3.0513 no 1_655
H12 H8 3.0513 no 4_655
H13 F1 3.2336 no 1_455
H13 C3 3.1389 no 3_656
H13 H4 3.5694 no 2_656
H13 H4 2.5578 no 3_656
H14 H4 3.0812 no 2_656
H14 H4 3.5675 no 3_656
H15 F1 2.4501 no 1_455
H15 C3 3.2852 no 2_656
H15 H4 2.5607 no 2_656
H15 H4 3.0858 no 3_656

loop_
_geom_torsion_atom_site_label_1
_geom_torsion_atom_site_label_2
_geom_torsion_atom_site_label_3
_geom_torsion_atom_site_label_4
_geom_torsion
_geom_torsion_publ_flag
_geom_torsion_site_symmetry_1
_geom_torsion_site_symmetry_3
_geom_torsion_site_symmetry_4
Ru1 Ru1 Cl1 Ru1 0.0 no 4_555 . 4_555
Cl1 Ru1 Ru1 Cl1 0.00(4) no . 4_555 .
Cl1 Ru1 Ru1 O1 -134.56(4) no . 4_555 .
Cl1 Ru1 Ru1 N2 -178.42(4) no . 4_555 4_555
Cl1 Ru1 Ru1 N4 45.02(4) no . 4_555 4_555
Cl1 Ru1 Ru1 N6 -71.22(4) no . 4_555 4_555
Cl1 Ru1 Ru1 N8 108.63(4) no . 4_555 4_555
Ru1 Ru1 O1 Ru1 0.0 no 4_555 . 4_555
Ru1 Ru1 O1 C12 -173.7(5) no 4_555 . .
O1 Ru1 Ru1 Cl1 134.56(19) no . 4_555 .
O1 Ru1 Ru1 O1 0.00(19) no . 4_555 .
O1 Ru1 Ru1 N2 -43.86(19) no . 4_555 4_555
O1 Ru1 Ru1 N4 179.58(19) no . 4_555 4_555
O1 Ru1 Ru1 N6 63.33(19) no . 4_555 4_555
O1 Ru1 Ru1 N8 -116.81(19) no . 4_555 4_555
Ru1 Ru1 N2 N3 -164.59(13) no 4_555 . .
Ru1 Ru1 N2 C1 14.9(3) no 4_555 . .
N2 Ru1 Ru1 Cl1 178.42(10) no . 4_555 .
N2 Ru1 Ru1 O1 43.86(10) no . 4_555 .
N2 Ru1 Ru1 N2 0.00(11) no . 4_555 4_555
N2 Ru1 Ru1 N4 -136.56(10) no . 4_555 4_555
N2 Ru1 Ru1 N6 107.19(10) no . 4_555 4_555
N2 Ru1 Ru1 N8 -72.95(10) no . 4_555 4_555
Ru1 Ru1 N4 N5 168.81(12) no 4_555 . .
Ru1 Ru1 N4 C4 -7.6(4) no 4_555 . .
N4 Ru1 Ru1 Cl1 -45.02(13) no . 4_555 .
N4 Ru1 Ru1 O1 -179.58(13) no . 4_555 .
N4 Ru1 Ru1 N2 136.56(13) no . 4_555 4_555
N4 Ru1 Ru1 N4 0.00(14) no . 4_555 4_555
N4 Ru1 Ru1 N6 -116.25(13) no . 4_555 4_555
N4 Ru1 Ru1 N8 63.61(13) no . 4_555 4_555
Ru1 Ru1 N6 N7 174.77(14) no 4_555 . .
Ru1 Ru1 N6 C7 -9.3(3) no 4_555 . .
N6 Ru1 Ru1 Cl1 71.22(9) no . 4_555 .
N6 Ru1 Ru1 O1 -63.33(9) no . 4_555 .
N6 Ru1 Ru1 N2 -107.19(9) no . 4_555 4_555
N6 Ru1 Ru1 N4 116.25(9) no . 4_555 4_555
N6 Ru1 Ru1 N6 0.00(9) no . 4_555 4_555
N6 Ru1 Ru1 N8 179.86(9) no . 4_555 4_555
Ru1 Ru1 N8 N8 0.00(14) no 4_555 . 4_555
Ru1 Ru1 N8 C10 -174.8(3) no 4_555 . .
N8 Ru1 Ru1 Cl1 -108.63(10) no . 4_555 .
N8 Ru1 Ru1 O1 116.81(10) no . 4_555 .
N8 Ru1 Ru1 N2 72.95(10) no . 4_555 4_555
N8 Ru1 Ru1 N4 -63.61(10) no . 4_555 4_555
N8 Ru1 Ru1 N6 -179.86(10) no . 4_555 4_555
N8 Ru1 Ru1 N8 0.00(10) no . 4_555 4_555
Cl1 Ru1 O1 Ru1 33.63(14) no . . 4_555
Cl1 Ru1 O1 C12 -140.1(3) no . . .
O1 Ru1 Cl1 Ru1 -26.21(10) no . . 4_555
Cl1 Ru1 N4 N5 135.9(2) no . . .
Cl1 Ru1 N4 C4 -40.4(3) no . . .
N4 Ru1 Cl1 Ru1 150.89(9) no . . 4_555
Cl1 Ru1 N6 N7 -138.80(18) no . . .
Cl1 Ru1 N6 C7 37.1(3) no . . .
N6 Ru1 Cl1 Ru1 -121.54(9) no . . 4_555
Cl1 Ru1 N8 N8 -46.48(18) no . . 4_555
Cl1 Ru1 N8 C10 138.7(3) no . . .
N8 Ru1 Cl1 Ru1 58.59(8) no . . 4_555
O1 Ru1 N2 N3 -139.4(2) no . . .
O1 Ru1 N2 C1 40.1(3) no . . .
N2 Ru1 O1 Ru1 -146.17(16) no . . 4_555
N2 Ru1 O1 C12 40.1(3) no . . .
O1 Ru1 N6 N7 141.6(2) no . . .
O1 Ru1 N6 C7 -42.5(3) no . . .
N6 Ru1 O1 Ru1 126.18(16) no . . 4_555
N6 Ru1 O1 C12 -47.6(3) no . . .
O1 Ru1 N8 N8 33.1(2) no . . 4_555
O1 Ru1 N8 C10 -141.7(3) no . . .
N8 Ru1 O1 Ru1 -53.74(17) no . . 4_555
N8 Ru1 O1 C12 132.5(3) no . . .
N2 Ru1 N4 N5 -44.4(3) no . . .
N2 Ru1 N4 C4 139.2(3) no . . .
N4 Ru1 N2 N3 43.5(2) no . . .
N4 Ru1 N2 C1 -137.0(3) no . . .
N2 Ru1 N6 N7 44.4(2) no . . .
N2 Ru1 N6 C7 -139.6(3) no . . .
N6 Ru1 N2 N3 -43.85(19) no . . .
N6 Ru1 N2 C1 135.7(3) no . . .
N2 Ru1 N8 N8 130.3(2) no . . 4_555
N2 Ru1 N8 C10 -44.6(3) no . . .
N8 Ru1 N2 N3 136.03(19) no . . .
N8 Ru1 N2 C1 -44.5(3) no . . .
N4 Ru1 N6 N7 -43.1(2) no . . .
N4 Ru1 N6 C7 132.8(3) no . . .
N6 Ru1 N4 N5 42.6(3) no . . .
N6 Ru1 N4 C4 -133.8(3) no . . .
N4 Ru1 N8 N8 -142.2(2) no . . 4_555
N4 Ru1 N8 C10 43.0(3) no . . .
N8 Ru1 N4 N5 -137.5(3) no . . .
N8 Ru1 N4 C4 46.2(3) no . . .
C13 Cl2 C13 Cl3 -157(3) no . 4_545 .
C13 Cl2 C13 C13 0.0(16) no . 4_545 .
C13 Cl2 C13 C14 15.3(16) no . 4_545 4_545
C13 Cl2 C13 C14 108(5) no . 4_545 .
C13 Cl2 C13 Cl3 157(3) no 4_545 . 4_545
C13 Cl2 C13 C13 0.0(16) no 4_545 . 4_545
C13 Cl2 C13 C14 -15.3(16) no 4_545 . .
C13 Cl2 C13 C14 -108(5) no 4_545 . 4_545
C13 Cl3 C14 C13 -16.0(12) no 4_545 . .
C13 Cl3 C14 C13 0.0(12) no 4_545 . 4_545
C13 Cl3 C14 C14 -50.7(18) no 4_545 . 4_545
C14 Cl3 C13 Cl2 -155(3) no . 4_545 .
C14 Cl3 C13 C13 82(4) no . 4_545 .
C14 Cl3 C13 C14 33.0(13) no . 4_545 4_545
C14 Cl3 C13 C14 0.0(11) no . 4_545 .
Ru1 N2 N3 C3 -179.98(16) no . . .
Ru1 N2 N3 B1 0.4(4) no . . .
Ru1 N2 C1 C2 -179.60(19) no . . .
N3 N2 C1 C2 -0.1(4) no . . .
C1 N2 N3 C3 0.4(4) no . . .
C1 N2 N3 B1 -179.2(3) no . . .
N2 N3 C3 C2 -0.6(4) no . . .
N2 N3 B1 N5 -57.2(4) no . . .
N2 N3 B1 N7 58.0(4) no . . .
C3 N3 B1 N5 123.3(4) no . . .
C3 N3 B1 N7 -121.6(4) no . . .
B1 N3 C3 C2 179.0(4) no . . .
Ru1 N4 N5 C6 -177.26(18) no . . .
Ru1 N4 N5 B1 1.4(4) no . . .
Ru1 N4 C4 C5 176.9(3) no . . .
N5 N4 C4 C5 0.2(4) no . . .
C4 N4 N5 C6 -0.0(4) no . . .
C4 N4 N5 B1 178.7(3) no . . .
N4 N5 C6 C5 -0.1(5) no . . .
N4 N5 B1 N3 56.2(5) no . . .
N4 N5 B1 N7 -59.6(5) no . . .
C6 N5 B1 N3 -125.4(5) no . . .
C6 N5 B1 N7 118.7(5) no . . .
B1 N5 C6 C5 -178.6(4) no . . .
Ru1 N6 N7 C9 176.86(16) no . . .
Ru1 N6 N7 B1 -1.0(4) no . . .
Ru1 N6 C7 C8 -176.2(2) no . . .
N7 N6 C7 C8 0.1(4) no . . .
C7 N6 N7 C9 -0.1(4) no . . .
C7 N6 N7 B1 -177.9(3) no . . .
N6 N7 C9 C8 0.0(4) no . . .
N6 N7 B1 N3 -56.9(4) no . . .
N6 N7 B1 N5 58.6(4) no . . .
C9 N7 B1 N3 125.8(4) no . . .
C9 N7 B1 N5 -118.7(4) no . . .
B1 N7 C9 C8 177.5(4) no . . .
Ru1 N8 N8 Ru1 0.0(3) no . 4_555 4_555
Ru1 N8 N8 C10 -176.24(16) no . 4_555 4_555
Ru1 N8 C10 C11 175.4(3) no . . .
N8 N8 C10 C11 0.3(4) no 4_555 . .
C10 N8 N8 Ru1 176.2(3) no . 4_555 4_555
C10 N8 N8 C10 0.0(4) no . 4_555 4_555
N2 C1 C2 C3 -0.3(4) no . . .
C1 C2 C3 N3 0.6(4) no . . .
N4 C4 C5 C6 -0.2(5) no . . .
C4 C5 C6 N5 0.2(5) no . . .
N6 C7 C8 C9 -0.1(4) no . . .
C7 C8 C9 N7 0.0(5) no . . .
N8 C10 C11 C10 -0.5(5) no . . 4_555
Cl2 C13 C13 Cl2 0.00(7) no . 4_545 .
Cl2 C13 C13 Cl3 130(5) no . 4_545 .
Cl2 C13 C13 C14 -158(3) no . 4_545 4_545
Cl2 C13 C13 C14 -158(3) no . 4_545 .
Cl2 C13 C14 Cl3 54.9(18) no . . .
Cl2 C13 C14 C13 24.1(12) no . . 4_545
Cl2 C13 C14 C14 -156(2) no . . 4_545
Cl2 C13 C14 Cl3 -106(4) no . 4_545 4_545
Cl2 C13 C14 C13 102(5) no . 4_545 4_545
Cl2 C13 C14 C14 102(4) no . 4_545 .
Cl3 C13 C13 Cl2 -130(5) no 4_545 4_545 .
Cl3 C13 C13 Cl3 0(9) no 4_545 4_545 .
Cl3 C13 C13 C14 72(4) no 4_545 4_545 4_545
Cl3 C13 C13 C14 72(6) no 4_545 4_545 .
Cl3 C13 C14 Cl3 -117.0(14) no 4_545 . .
Cl3 C13 C14 C13 -148(3) no 4_545 . 4_545
Cl3 C13 C14 C14 32.2(10) no 4_545 . 4_545
Cl3 C13 C14 Cl3 0.00(8) no 4_545 4_545 4_545
Cl3 C13 C14 C13 -152(2) no 4_545 4_545 4_545
Cl3 C13 C14 C14 -152.4(10) no 4_545 4_545 .
C13 C13 C14 Cl3 31(3) no 4_545 . .
C13 C13 C14 C13 0(3) no 4_545 . 4_545
C14 C13 C13 Cl2 158(3) no . 4_545 .
C14 C13 C13 Cl3 -72(4) no . 4_545 .
C14 C13 C13 C14 0(4) no . 4_545 4_545
C14 C13 C13 C14 0.0(11) no . 4_545 .
C13 C13 C14 Cl3 152(3) no 4_545 4_545 4_545
C13 C13 C14 C13 0.0(16) no 4_545 4_545 4_545
C13 C13 C14 C14 0(3) no 4_545 4_545 .
C14 C13 C13 Cl2 158(3) no 4_545 4_545 .
C14 C13 C13 Cl3 -72(6) no 4_545 4_545 .
C14 C13 C13 C14 0.0(11) no 4_545 4_545 4_545
C14 C13 C13 C14 0(4) no 4_545 4_545 .
C14 C13 C14 Cl3 152.4(12) no . 4_545 4_545
C14 C13 C14 C13 0.0(19) no . 4_545 4_545
C14 C13 C14 C14 0.0(8) no . 4_545 .
C14 C13 C14 Cl3 -149.2(18) no 4_545 . .
C14 C13 C14 C14 0.0(11) no 4_545 . 4_545
Cl3 C14 C14 Cl3 0(4) no . 4_545 4_545
Cl3 C14 C14 C13 54.4(17) no . 4_545 4_545
Cl3 C14 C14 C13 54(3) no . 4_545 .
C13 C14 C14 Cl3 -54(3) no . 4_545 4_545
C13 C14 C14 C13 0.0(16) no . 4_545 4_545
C13 C14 C14 C13 0.0(14) no . 4_545 .
C13 C14 C14 Cl3 -54(3) no 4_545 4_545 4_545
C13 C14 C14 C13 0.0(14) no 4_545 4_545 4_545
C13 C14 C14 C13 0.0(16) no 4_545 4_545 .
